data_8107155
loop_
_publ_author_name
'Wang, Kai'
'Chen, Qiang'
'Xiao, Jian'

_publ_section_title
;
 Crystal structure of 2,4-dibenzoyl-N,N-dimethylbenzenamine, C22H19NO2
;
_journal_issue 4
_journal_name_full 'Zeitschrift f\"ur Kristallographie - New Crystal Structures'
_journal_page_first 1235
_journal_page_last 1236
_journal_paper_doi 10.1515/ncrs-2016-0151
_journal_volume 231
_journal_year 2016
_chemical_formula_moiety 'C22 H19 N O2'
_chemical_formula_sum 'C22 H19 N O2'
_chemical_formula_weight 329.38
_space_group_IT_number 14
_space_group_name_Hall '-P 2ybc'
_space_group_name_H-M_alt 'P 1 21/c 1'
_symmetry_cell_setting monoclinic
_symmetry_Int_Tables_number 14
_symmetry_space_group_name_Hall '-P 2ybc'
_symmetry_space_group_name_H-M 'P 1 21/c 1'
_atom_sites_solution_hydrogens geom
_atom_sites_solution_primary direct
_atom_sites_solution_secondary difmap
_cell_angle_alpha 90.00
_cell_angle_beta 123.946(7)
_cell_angle_gamma 90.00
_cell_formula_units_Z 4
_cell_length_a 12.7728(19)
_cell_length_b 7.9765(12)
_cell_length_c 20.451(3)
_cell_measurement_reflns_used 10046
_cell_measurement_temperature 296(2)
_cell_measurement_theta_max 26.0
_cell_measurement_theta_min 1.9
_cell_volume 1728.5(5)
_computing_cell_refinement 'CAD-4 Software '
_computing_data_collection 'CAD-4 Software (Enraf-Nonius, 1989)'
_computing_data_reduction 'XCAD4 (Harms & Wocadlo, 1995)'
_computing_molecular_graphics 'SHELXTL '
_computing_publication_material 'PLATON (Spek, 2003)'
_computing_structure_refinement 'SHELXTL '
_computing_structure_solution 'SHELXTL (Bruker, 2000)'
_diffrn_ambient_temperature 296(2)
_diffrn_measured_fraction_theta_full 0.998
_diffrn_measured_fraction_theta_max 0.998
_diffrn_measurement_device_type 'Nonius CAD4'
_diffrn_measurement_method \w/2\q
_diffrn_radiation_monochromator graphite
_diffrn_radiation_source 'fine-focus sealed tube'
_diffrn_radiation_type MoK\a
_diffrn_radiation_wavelength 0.71073
_diffrn_reflns_av_R_equivalents 0.1726
_diffrn_reflns_av_sigmaI/netI 0.1070
_diffrn_reflns_limit_h_max 15
_diffrn_reflns_limit_h_min -14
_diffrn_reflns_limit_k_max 9
_diffrn_reflns_limit_k_min -6
_diffrn_reflns_limit_l_max 25
_diffrn_reflns_limit_l_min -24
_diffrn_reflns_number 10046
_diffrn_reflns_theta_full 26.00
_diffrn_reflns_theta_max 26.00
_diffrn_reflns_theta_min 1.92
_diffrn_standards_decay_% 1
_diffrn_standards_interval_count 200
_diffrn_standards_interval_time 2h
_diffrn_standards_number 3
_exptl_absorpt_coefficient_mu 0.081
_exptl_absorpt_correction_T_max 0.9872
_exptl_absorpt_correction_T_min 0.9801
_exptl_absorpt_correction_type psi-scan
_exptl_absorpt_process_details '(North et al., 1968)'
_exptl_crystal_colour colorless
_exptl_crystal_density_diffrn 1.266
_exptl_crystal_density_method 'not measured'
_exptl_crystal_description block
_exptl_crystal_F_000 696
_exptl_crystal_size_max 0.25
_exptl_crystal_size_mid 0.20
_exptl_crystal_size_min 0.16
_refine_diff_density_max 0.175
_refine_diff_density_min -0.223
_refine_diff_density_rms 0.046
_refine_ls_extinction_coef 0.052(4)
_refine_ls_extinction_expression Fc^*^=kFc[1+0.001xFc^2^\l^3^/sin(2\q)]^-1/4^
_refine_ls_extinction_method SHELXL
_refine_ls_goodness_of_fit_ref 1.090
_refine_ls_hydrogen_treatment mixed
_refine_ls_matrix_type full
_refine_ls_number_parameters 229
_refine_ls_number_reflns 3383
_refine_ls_number_restraints 0
_refine_ls_restrained_S_all 1.090
_refine_ls_R_factor_all 0.0600
_refine_ls_R_factor_gt 0.0492
_refine_ls_shift/su_max 0.000
_refine_ls_shift/su_mean 0.000
_refine_ls_structure_factor_coef Fsqd
_refine_ls_weighting_details 'calc w=1/[\s^2^(Fo^2^)+(0.0581P)^2^+0.0272P] where P=(Fo^2^+2Fc^2^)/3'
_refine_ls_weighting_scheme calc
_refine_ls_wR_factor_gt 0.1410
_refine_ls_wR_factor_ref 0.1502
_reflns_number_gt 2697
_reflns_number_total 3383
_reflns_threshold_expression >2sigma(I)
_cod_data_source_file suppl_ncrs-2016-0151_suppl.cif
_cod_data_source_block 1
_cod_depositor_comments
;
The following automatic conversions were performed:

data item '_symmetry_cell_setting' value 'Monoclinic' was changed to
'monoclinic' in accordance with the built-in table derived from the
CIF Core dictionary named 'cif_core.dic' version 2.4.5 last updated
on 2014-11-21.

Automatic conversion script
Id: cif_fix_values 8738 2021-04-28 16:35:53Z antanas 
;
_cod_original_cell_volume 1728.5(4)
_cod_original_sg_symbol_H-M 'P 21/c'
_cod_database_code 8107155

loop_
_symmetry_equiv_pos_site_id
_symmetry_equiv_pos_as_xyz
1 x,y,z
2 -x,1/2+y,1/2-z
3 -x,-y,-z
4 x,1/2-y,1/2+z

loop_
_atom_site_label
_atom_site_type_symbol
_atom_site_fract_x
_atom_site_fract_y
_atom_site_fract_z
_atom_site_U_iso_or_equiv
_atom_site_adp_type
_atom_site_occupancy
_atom_site_symmetry_multiplicity
_atom_site_calc_flag
_atom_site_refinement_flags
_atom_site_disorder_assembly
_atom_site_disorder_group
O1 O 0.33289(11) 0.8899(2) 0.07217(7) 0.0781(4) Uani 1 1 d . . .
O2 O 0.24768(10) 0.76442(13) 0.36947(7) 0.0579(3) Uani 1 1 d . . .
N1 N 0.52798(11) 0.83648(16) 0.43202(7) 0.0519(4) Uani 1 1 d . . .
C14 C 0.27577(11) 0.67266(16) 0.33420(7) 0.0382(3) Uani 1 1 d . . .
C11 C 0.46157(11) 0.84040(17) 0.35182(8) 0.0414(3) Uani 1 1 d . . .
C12 C 0.34993(11) 0.74243(16) 0.30369(7) 0.0381(3) Uani 1 1 d . . .
C9 C 0.43824(12) 0.94241(19) 0.23249(9) 0.0474(4) Uani 1 1 d . . .
H9 H 0.4671 1.0113 0.2091 0.057 Uiso 1 1 calc R . .
C15 C 0.23266(10) 0.49418(16) 0.31823(7) 0.0363(3) Uani 1 1 d . . .
C8 C 0.33100(12) 0.84220(17) 0.18439(8) 0.0423(3) Uani 1 1 d . . .
C7 C 0.27137(13) 0.8450(2) 0.09814(9) 0.0501(4) Uani 1 1 d . . .
C13 C 0.29031(11) 0.74308(16) 0.22229(8) 0.0397(3) Uani 1 1 d . . .
H13 H 0.2203 0.6745 0.1918 0.048 Uiso 1 1 calc R . .
C10 C 0.50114(11) 0.94120(19) 0.31270(9) 0.0477(4) Uani 1 1 d . . .
H10 H 0.5721 1.0087 0.3424 0.057 Uiso 1 1 calc R . .
C20 C 0.13796(12) 0.44626(19) 0.32860(9) 0.0480(4) Uani 1 1 d . . .
H20 H 0.0999 0.5257 0.3421 0.058 Uiso 1 1 calc R . .
C1 C 0.13673(13) 0.7931(2) 0.04205(8) 0.0489(4) Uani 1 1 d . . .
C17 C 0.25130(13) 0.2083(2) 0.28954(9) 0.0545(4) Uani 1 1 d . . .
H17 H 0.2895 0.1280 0.2765 0.065 Uiso 1 1 calc R . .
C16 C 0.28844(12) 0.37398(18) 0.29823(8) 0.0449(4) Uani 1 1 d . . .
H16 H 0.3511 0.4049 0.2906 0.054 Uiso 1 1 calc R . .
C18 C 0.15772(14) 0.16143(19) 0.30015(9) 0.0565(4) Uani 1 1 d . . .
H18 H 0.1334 0.0497 0.2947 0.068 Uiso 1 1 calc R . .
C19 C 0.10063(14) 0.2803(2) 0.31871(10) 0.0583(4) Uani 1 1 d . . .
H19 H 0.0363 0.2489 0.3247 0.070 Uiso 1 1 calc R . .
C2 C 0.04414(13) 0.8227(2) 0.05660(9) 0.0525(4) Uani 1 1 d . . .
H2 H 0.0661 0.8700 0.1042 0.063 Uiso 1 1 calc R . .
C3 C -0.08077(15) 0.7820(2) 0.00031(11) 0.0681(5) Uani 1 1 d . . .
H3 H -0.1428 0.8035 0.0097 0.082 Uiso 1 1 calc R . .
C6 C 0.10247(16) 0.7236(2) -0.02963(10) 0.0623(5) Uani 1 1 d . . .
H6 H 0.1633 0.7065 -0.0405 0.075 Uiso 1 1 calc R . .
C4 C -0.11231(17) 0.7095(3) -0.06947(11) 0.0790(6) Uani 1 1 d . . .
H4 H -0.1957 0.6800 -0.1068 0.095 Uiso 1 1 calc R . .
C22 C 0.62596(14) 0.9609(2) 0.47885(10) 0.0657(5) Uani 1 1 d . . .
H22A H 0.7030 0.9269 0.4849 0.099 Uiso 1 1 calc R . .
H22B H 0.6394 0.9703 0.5298 0.099 Uiso 1 1 calc R . .
H22C H 0.5999 1.0675 0.4527 0.099 Uiso 1 1 calc R . .
C5 C -0.02127(19) 0.6801(3) -0.08460(10) 0.0746(6) Uani 1 1 d . . .
H5 H -0.0435 0.6309 -0.1319 0.090 Uiso 1 1 calc R . .
C21 C 0.52899(14) 0.6914(2) 0.47520(9) 0.0587(4) Uani 1 1 d . . .
H21A H 0.4728 0.7104 0.4917 0.088 Uiso 1 1 calc R . .
H21B H 0.6130 0.6735 0.5207 0.088 Uiso 1 1 calc R . .
H21C H 0.5018 0.5943 0.4418 0.088 Uiso 1 1 calc R . .

loop_
_atom_site_aniso_label
_atom_site_aniso_U_11
_atom_site_aniso_U_22
_atom_site_aniso_U_33
_atom_site_aniso_U_23
_atom_site_aniso_U_13
_atom_site_aniso_U_12
O1 0.0722(7) 0.1161(12) 0.0683(7) 0.0101(7) 0.0529(6) -0.0104(7)
O2 0.0818(7) 0.0443(6) 0.0726(7) -0.0088(5) 0.0586(6) -0.0061(5)
N1 0.0492(6) 0.0474(8) 0.0471(7) -0.0046(5) 0.0195(5) -0.0082(5)
C14 0.0426(6) 0.0356(7) 0.0373(6) 0.0009(5) 0.0228(5) 0.0016(5)
C11 0.0382(6) 0.0356(7) 0.0497(8) -0.0009(5) 0.0241(6) 0.0020(5)
C12 0.0417(6) 0.0304(7) 0.0448(7) 0.0008(5) 0.0257(5) 0.0004(5)
C9 0.0475(7) 0.0439(8) 0.0665(9) 0.0076(6) 0.0416(7) 0.0009(6)
C15 0.0327(5) 0.0367(7) 0.0347(6) 0.0041(5) 0.0159(5) 0.0008(5)
C8 0.0436(6) 0.0407(7) 0.0524(8) 0.0059(6) 0.0330(6) 0.0051(5)
C7 0.0571(8) 0.0522(9) 0.0552(8) 0.0107(7) 0.0401(7) 0.0060(6)
C13 0.0397(6) 0.0368(7) 0.0458(7) 0.0003(5) 0.0259(5) -0.0023(5)
C10 0.0382(6) 0.0447(8) 0.0610(8) -0.0004(6) 0.0282(6) -0.0047(5)
C20 0.0441(6) 0.0474(9) 0.0589(8) -0.0022(6) 0.0327(6) -0.0009(6)
C1 0.0563(7) 0.0479(8) 0.0461(8) 0.0115(6) 0.0309(6) 0.0064(6)
C17 0.0521(7) 0.0385(8) 0.0697(10) -0.0027(7) 0.0321(7) 0.0046(6)
C16 0.0414(6) 0.0413(8) 0.0564(8) 0.0011(6) 0.0302(6) 0.0010(5)
C18 0.0540(8) 0.0386(8) 0.0634(10) 0.0005(7) 0.0244(7) -0.0085(6)
C19 0.0515(8) 0.0572(10) 0.0735(10) -0.0025(8) 0.0393(7) -0.0148(7)
C2 0.0548(8) 0.0549(9) 0.0523(8) 0.0114(7) 0.0327(7) 0.0021(7)
C3 0.0544(8) 0.0779(12) 0.0697(11) 0.0195(9) 0.0332(8) -0.0017(8)
C6 0.0714(9) 0.0652(11) 0.0515(9) 0.0126(8) 0.0352(8) 0.0175(8)
C4 0.0655(10) 0.0867(14) 0.0582(11) 0.0100(9) 0.0181(8) -0.0120(10)
C22 0.0523(8) 0.0636(11) 0.0657(10) -0.0189(8) 0.0235(7) -0.0104(7)
C5 0.0828(12) 0.0791(13) 0.0473(9) 0.0001(8) 0.0273(9) 0.0016(10)
C21 0.0623(8) 0.0564(9) 0.0435(8) 0.0043(7) 0.0211(7) 0.0037(7)

loop_
_atom_type_symbol
_atom_type_description
_atom_type_scat_dispersion_real
_atom_type_scat_dispersion_imag
_atom_type_scat_source
C C 0.0033 0.0016 'International Tables Vol C Tables 4.2.6.8 and 6.1.1.4'
H H 0.0000 0.0000 'International Tables Vol C Tables 4.2.6.8 and 6.1.1.4'
N N 0.0061 0.0033 'International Tables Vol C Tables 4.2.6.8 and 6.1.1.4'
O O 0.0106 0.0060 'International Tables Vol C Tables 4.2.6.8 and 6.1.1.4'

loop_
_geom_angle_atom_site_label_1
_geom_angle_atom_site_label_2
_geom_angle_atom_site_label_3
_geom_angle
_geom_angle_site_symmetry_1
_geom_angle_site_symmetry_3
C11 N1 C21 122.59(11) . .
C11 N1 C22 120.24(13) . .
C21 N1 C22 115.47(12) . .
O2 C14 C15 120.59(12) . .
O2 C14 C12 119.18(11) . .
C15 C14 C12 120.18(12) . .
N1 C11 C10 121.05(12) . .
N1 C11 C12 121.81(12) . .
C10 C11 C12 117.13(13) . .
C13 C12 C11 119.39(12) . .
C13 C12 C14 116.59(10) . .
C11 C12 C14 122.29(12) . .
C10 C9 C8 121.75(13) . .
C10 C9 H9 119.1 . .
C8 C9 H9 119.1 . .
C16 C15 C20 119.24(13) . .
C16 C15 C14 122.41(12) . .
C20 C15 C14 118.24(13) . .
C13 C8 C9 116.94(13) . .
C13 C8 C7 124.55(12) . .
C9 C8 C7 118.49(12) . .
O1 C7 C8 119.62(13) . .
O1 C7 C1 119.35(14) . .
C8 C7 C1 121.02(12) . .
C12 C13 C8 122.83(12) . .
C12 C13 H13 118.6 . .
C8 C13 H13 118.6 . .
C9 C10 C11 121.87(12) . .
C9 C10 H10 119.1 . .
C11 C10 H10 119.1 . .
C19 C20 C15 119.87(15) . .
C19 C20 H20 120.1 . .
C15 C20 H20 120.1 . .
C6 C1 C2 119.26(14) . .
C6 C1 C7 117.95(14) . .
C2 C1 C7 122.62(14) . .
C18 C17 C16 120.26(15) . .
C18 C17 H17 119.9 . .
C16 C17 H17 119.9 . .
C17 C16 C15 120.25(14) . .
C17 C16 H16 119.9 . .
C15 C16 H16 119.9 . .
C19 C18 C17 119.80(14) . .
C19 C18 H18 120.1 . .
C17 C18 H18 120.1 . .
C18 C19 C20 120.57(14) . .
C18 C19 H19 119.7 . .
C20 C19 H19 119.7 . .
C3 C2 C1 120.24(17) . .
C3 C2 H2 119.9 . .
C1 C2 H2 119.9 . .
C4 C3 C2 119.62(18) . .
C4 C3 H3 120.2 . .
C2 C3 H3 120.2 . .
C5 C6 C1 120.21(18) . .
C5 C6 H6 119.9 . .
C1 C6 H6 119.9 . .
C3 C4 C5 120.58(16) . .
C3 C4 H4 119.7 . .
C5 C4 H4 119.7 . .
N1 C22 H22A 109.5 . .
N1 C22 H22B 109.5 . .
H22A C22 H22B 109.5 . .
N1 C22 H22C 109.5 . .
H22A C22 H22C 109.5 . .
H22B C22 H22C 109.5 . .
C6 C5 C4 120.04(18) . .
C6 C5 H5 120.0 . .
C4 C5 H5 120.0 . .
N1 C21 H21A 109.5 . .
N1 C21 H21B 109.5 . .
H21A C21 H21B 109.5 . .
N1 C21 H21C 109.5 . .
H21A C21 H21C 109.5 . .
H21B C21 H21C 109.5 . .

loop_
_geom_bond_atom_site_label_1
_geom_bond_atom_site_label_2
_geom_bond_distance
_geom_bond_site_symmetry_2
O1 C7 1.2224(18) .
O2 C14 1.2140(17) .
N1 C11 1.3626(19) .
N1 C21 1.452(2) .
N1 C22 1.4595(18) .
C14 C15 1.4953(18) .
C14 C12 1.5021(19) .
C11 C10 1.412(2) .
C11 C12 1.4301(17) .
C12 C13 1.3912(19) .
C9 C10 1.365(2) .
C9 C8 1.4064(19) .
C9 H9 0.9300 .
C15 C16 1.385(2) .
C15 C20 1.3931(19) .
C8 C13 1.3950(19) .
C8 C7 1.480(2) .
C7 C1 1.497(2) .
C13 H13 0.9300 .
C10 H10 0.9300 .
C20 C19 1.383(2) .
C20 H20 0.9300 .
C1 C6 1.390(2) .
C1 C2 1.391(2) .
C17 C18 1.380(2) .
C17 C16 1.382(2) .
C17 H17 0.9300 .
C16 H16 0.9300 .
C18 C19 1.372(2) .
C18 H18 0.9300 .
C19 H19 0.9300 .
C2 C3 1.388(2) .
C2 H2 0.9300 .
C3 C4 1.375(3) .
C3 H3 0.9300 .
C6 C5 1.378(3) .
C6 H6 0.9300 .
C4 C5 1.380(3) .
C4 H4 0.9300 .
C22 H22A 0.9600 .
C22 H22B 0.9600 .
C22 H22C 0.9600 .
C5 H5 0.9300 .
C21 H21A 0.9600 .
C21 H21B 0.9600 .
C21 H21C 0.9600 .

loop_
_geom_hbond_atom_site_label_D
_geom_hbond_atom_site_label_H
_geom_hbond_atom_site_label_A
_geom_hbond_distance_DH
_geom_hbond_distance_HA
_geom_hbond_distance_DA
_geom_hbond_angle_DHA
_geom_hbond_site_symmetry_A
_geom_hbond_publ_flag
C21 H21A O2 0.9600 2.5800 3.041(2) 109.00 . yes

loop_
_geom_torsion_atom_site_label_1
_geom_torsion_atom_site_label_2
_geom_torsion_atom_site_label_3
_geom_torsion_atom_site_label_4
_geom_torsion
_geom_torsion_site_symmetry_1
_geom_torsion_site_symmetry_2
_geom_torsion_site_symmetry_3
_geom_torsion_site_symmetry_4
C21 N1 C11 C10 -151.88(14) . . . .
C22 N1 C11 C10 12.6(2) . . . .
C21 N1 C11 C12 27.64(19) . . . .
C22 N1 C11 C12 -167.89(13) . . . .
N1 C11 C12 C13 -175.97(12) . . . .
C10 C11 C12 C13 3.57(18) . . . .
N1 C11 C12 C14 19.54(18) . . . .
C10 C11 C12 C14 -160.92(12) . . . .
O2 C14 C12 C13 -116.19(14) . . . .
C15 C14 C12 C13 61.27(15) . . . .
O2 C14 C12 C11 48.71(18) . . . .
C15 C14 C12 C11 -133.83(12) . . . .
O2 C14 C15 C16 -162.00(13) . . . .
C12 C14 C15 C16 20.57(17) . . . .
O2 C14 C15 C20 14.09(18) . . . .
C12 C14 C15 C20 -163.34(11) . . . .
C10 C9 C8 C13 1.0(2) . . . .
C10 C9 C8 C7 -177.36(13) . . . .
C13 C8 C7 O1 -156.50(16) . . . .
C9 C8 C7 O1 21.7(2) . . . .
C13 C8 C7 C1 23.3(2) . . . .
C9 C8 C7 C1 -158.45(13) . . . .
C11 C12 C13 C8 -3.23(19) . . . .
C14 C12 C13 C8 162.13(12) . . . .
C9 C8 C13 C12 0.91(19) . . . .
C7 C8 C13 C12 179.15(12) . . . .
C8 C9 C10 C11 -0.5(2) . . . .
N1 C11 C10 C9 177.74(13) . . . .
C12 C11 C10 C9 -1.8(2) . . . .
C16 C15 C20 C19 -0.1(2) . . . .
C14 C15 C20 C19 -176.36(12) . . . .
O1 C7 C1 C6 29.3(2) . . . .
C8 C7 C1 C6 -150.50(15) . . . .
O1 C7 C1 C2 -145.97(17) . . . .
C8 C7 C1 C2 34.2(2) . . . .
C18 C17 C16 C15 0.5(2) . . . .
C20 C15 C16 C17 -0.7(2) . . . .
C14 C15 C16 C17 175.37(12) . . . .
C16 C17 C18 C19 0.6(2) . . . .
C17 C18 C19 C20 -1.4(2) . . . .
C15 C20 C19 C18 1.2(2) . . . .
C6 C1 C2 C3 0.5(2) . . . .
C7 C1 C2 C3 175.76(14) . . . .
C1 C2 C3 C4 1.1(3) . . . .
C2 C1 C6 C5 -1.9(3) . . . .
C7 C1 C6 C5 -177.38(15) . . . .
C2 C3 C4 C5 -1.3(3) . . . .
C1 C6 C5 C4 1.7(3) . . . .
C3 C4 C5 C6 -0.1(3) . . . .
